data_7060334
loop_
_publ_author_name
'Ertler, Daniel'
'Kuntze-Fechner, Maximilian W.'
'D\"urr, Simon'
'Lubitz, Katharina'
'Radius, Udo'

_publ_section_title
;
 C--F bond activation of perfluorinated arenes using NHC-stabilized cobalt
 half-sandwich complexes
;
_journal_issue 33
_journal_name_full 'New Journal of Chemistry'
_journal_page_first 14999
_journal_page_last 15016
_journal_paper_doi 10.1039/D0NJ06137A
_journal_volume 45
_journal_year 2021
_chemical_formula_moiety 'C20 H21 Co F5 N2'
_chemical_formula_sum 'C20 H21 Co F5 N2'
_chemical_formula_weight 443.32
_space_group_crystal_system monoclinic
_space_group_IT_number 14
_space_group_name_Hall '-P 2yn'
_space_group_name_H-M_alt 'P 1 21/n 1'
_atom_sites_solution_hydrogens geom
_audit_creation_method SHELXL-2018/1
_audit_update_record
;
2020-12-15 deposited with the CCDC.	2021-01-12 downloaded from the CCDC.
;
_cell_angle_alpha 90
_cell_angle_beta 116.2220(17)
_cell_angle_gamma 90
_cell_formula_units_Z 4
_cell_length_a 9.1832(13)
_cell_length_b 24.615(3)
_cell_length_c 9.5495(13)
_cell_measurement_reflns_used 9996
_cell_measurement_temperature 100(2)
_cell_measurement_theta_max 26.08
_cell_measurement_theta_min 2.52
_cell_volume 1936.5(4)
_computing_cell_refinement 'Saint-NT v. 7.23'
_computing_data_collection 'Smart-NT v. 5.63'
_computing_data_reduction 'Saint-NT v. 7.23'
_computing_structure_refinement 'SHELXL-2018/1 (Sheldrick, 2018)'
_diffrn_ambient_temperature 100(2)
_diffrn_measured_fraction_theta_full 1.000
_diffrn_measured_fraction_theta_max 0.998
_diffrn_measurement_device_type 'CCD area detector'
_diffrn_measurement_method 'phi and omega scans'
_diffrn_radiation_monochromator graphite
_diffrn_radiation_type MoK\a
_diffrn_radiation_wavelength 0.71073
_diffrn_reflns_av_R_equivalents 0.0000
_diffrn_reflns_av_unetI/netI 0.0165
_diffrn_reflns_Laue_measured_fraction_full 1.000
_diffrn_reflns_Laue_measured_fraction_max 0.998
_diffrn_reflns_limit_h_max 10
_diffrn_reflns_limit_h_min -11
_diffrn_reflns_limit_k_max 30
_diffrn_reflns_limit_k_min 0
_diffrn_reflns_limit_l_max 11
_diffrn_reflns_limit_l_min 0
_diffrn_reflns_number 3836
_diffrn_reflns_point_group_measured_fraction_full 1.000
_diffrn_reflns_point_group_measured_fraction_max 0.998
_diffrn_reflns_theta_full 26.000
_diffrn_reflns_theta_max 26.086
_diffrn_reflns_theta_min 2.517
_diffrn_source 'fine-focus sealed tube'
_exptl_absorpt_coefficient_mu 0.940
_exptl_absorpt_correction_T_max 0.7453
_exptl_absorpt_correction_T_min 0.6274
_exptl_absorpt_correction_type multi-scan
_exptl_absorpt_process_details 'SadAbs-2008/1 (Bruker, 2008)'
_exptl_crystal_colour red
_exptl_crystal_density_diffrn 1.521
_exptl_crystal_density_method 'not measured'
_exptl_crystal_description block
_exptl_crystal_F_000 908
_exptl_crystal_size_max 0.36
_exptl_crystal_size_mid 0.34
_exptl_crystal_size_min 0.28
_refine_diff_density_max 0.264
_refine_diff_density_min -0.272
_refine_diff_density_rms 0.052
_refine_ls_extinction_method none
_refine_ls_goodness_of_fit_ref 1.049
_refine_ls_hydrogen_treatment constr
_refine_ls_matrix_type full
_refine_ls_number_parameters 257
_refine_ls_number_reflns 3836
_refine_ls_number_restraints 0
_refine_ls_restrained_S_all 1.049
_refine_ls_R_factor_all 0.0311
_refine_ls_R_factor_gt 0.0281
_refine_ls_shift/su_max 0.000
_refine_ls_shift/su_mean 0.000
_refine_ls_structure_factor_coef Fsqd
_refine_ls_weighting_details 'w=1/[\s^2^(Fo^2^)+(0.0400P)^2^+0.7663P] where P=(Fo^2^+2Fc^2^)/3'
_refine_ls_weighting_scheme calc
_refine_ls_wR_factor_gt 0.0711
_refine_ls_wR_factor_ref 0.0727
_reflns_Friedel_coverage 0.000
_reflns_number_gt 3525
_reflns_number_total 3836
_reflns_threshold_expression 'I > 2\s(I)'
_cod_data_source_file d0nj06137a2.cif
_cod_data_source_block compound_7
_cod_depositor_comments 'Adding full bibliography for 7060330--7060340.cif.'
_cod_original_cell_volume 1936.5(5)
_cod_original_sg_symbol_H-M 'P 21/n'
_cod_database_code 7060334
_shelx_shelxl_version_number 2018/1
_shelx_space_group_comment
;
The symmetry employed for this shelxl refinement is uniquely defined
by the following loop, which should always be used as a source of
symmetry information in preference to the above space-group names.
They are only intended as comments.
;

loop_
_space_group_symop_operation_xyz
'x, y, z'
'-x+1/2, y+1/2, -z+1/2'
'-x, -y, -z'
'x-1/2, -y-1/2, z-1/2'

loop_
_atom_site_label
_atom_site_type_symbol
_atom_site_fract_x
_atom_site_fract_y
_atom_site_fract_z
_atom_site_U_iso_or_equiv
_atom_site_adp_type
_atom_site_occupancy
_atom_site_site_symmetry_order
_atom_site_calc_flag
_atom_site_refinement_flags_posn
_atom_site_refinement_flags_adp
_atom_site_refinement_flags_occupancy
_atom_site_disorder_assembly
_atom_site_disorder_group
Co Co 0.73393(2) 0.15168(2) 0.47111(2) 0.02317(8) Uani 1 1 d . . . . .
F1 F 0.84365(13) 0.07392(4) 0.76808(12) 0.0401(3) Uani 1 1 d . . . . .
F2 F 1.13578(15) 0.05806(5) 1.00710(12) 0.0490(3) Uani 1 1 d . . . . .
F3 F 1.40178(14) 0.11080(6) 1.01880(14) 0.0601(4) Uani 1 1 d . . . . .
F4 F 1.36739(14) 0.18325(6) 0.78929(15) 0.0607(4) Uani 1 1 d . . . . .
F5 F 1.07529(14) 0.20204(5) 0.55384(13) 0.0461(3) Uani 1 1 d . . . . .
C1 C 0.75979(17) 0.10390(6) 0.32371(17) 0.0217(3) Uani 1 1 d . . . . .
N1 N 0.71899(16) 0.05058(5) 0.30012(16) 0.0256(3) Uani 1 1 d . . . . .
N2 N 0.81235(16) 0.11551(5) 0.21432(15) 0.0241(3) Uani 1 1 d . . . . .
C2 C 0.7445(2) 0.02981(7) 0.1781(2) 0.0341(4) Uani 1 1 d . . . . .
H2A H 0.723937 -0.006350 0.139394 0.041 Uiso 1 1 calc R U . . .
C3 C 0.8036(2) 0.07043(7) 0.1248(2) 0.0324(4) Uani 1 1 d . . . . .
H3A H 0.833649 0.068563 0.041682 0.039 Uiso 1 1 calc R U . . .
C4 C 0.6597(2) 0.01814(7) 0.3942(2) 0.0290(3) Uani 1 1 d . . . . .
H4A H 0.641834 0.043425 0.467133 0.035 Uiso 1 1 calc R U . . .
C5 C 0.7860(3) -0.02335(8) 0.4921(2) 0.0427(4) Uani 1 1 d . . . . .
H5A H 0.888259 -0.004781 0.556803 0.064 Uiso 1 1 calc R U . . .
H5B H 0.803304 -0.049376 0.423241 0.064 Uiso 1 1 calc R U . . .
H5C H 0.747850 -0.042677 0.559357 0.064 Uiso 1 1 calc R U . . .
C6 C 0.4976(2) -0.00768(8) 0.2893(2) 0.0434(5) Uani 1 1 d . . . . .
H6A H 0.420026 0.020706 0.229808 0.065 Uiso 1 1 calc R U . . .
H6B H 0.456227 -0.027468 0.353305 0.065 Uiso 1 1 calc R U . . .
H6C H 0.511821 -0.032946 0.216976 0.065 Uiso 1 1 calc R U . . .
C7 C 0.87705(19) 0.16870(6) 0.19663(19) 0.0265(3) Uani 1 1 d . . . . .
H7A H 0.864821 0.194895 0.270773 0.032 Uiso 1 1 calc R U . . .
C8 C 1.0575(2) 0.16315(8) 0.2400(2) 0.0385(4) Uani 1 1 d . . . . .
H8A H 1.113916 0.147438 0.344726 0.058 Uiso 1 1 calc R U . . .
H8B H 1.102924 0.199059 0.238620 0.058 Uiso 1 1 calc R U . . .
H8C H 1.071473 0.139392 0.164478 0.058 Uiso 1 1 calc R U . . .
C9 C 0.7817(2) 0.19031(8) 0.0319(2) 0.0393(4) Uani 1 1 d . . . . .
H9A H 0.666485 0.192779 0.007773 0.059 Uiso 1 1 calc R U . . .
H9B H 0.794760 0.165654 -0.042363 0.059 Uiso 1 1 calc R U . . .
H9C H 0.822220 0.226436 0.023863 0.059 Uiso 1 1 calc R U . . .
C11 C 0.4820(2) 0.15921(9) 0.3716(3) 0.0477(5) Uani 1 1 d . . . . .
H11A H 0.401741 0.132656 0.298893 0.057 Uiso 1 1 calc R U . . .
C12 C 0.5500(2) 0.20398(8) 0.3274(2) 0.0432(5) Uani 1 1 d . . . . .
H12A H 0.526061 0.214459 0.218153 0.052 Uiso 1 1 calc R U . . .
C13 C 0.6517(3) 0.23193(7) 0.4626(2) 0.0434(5) Uani 1 1 d . . . . .
H13A H 0.714393 0.265703 0.467660 0.052 Uiso 1 1 calc R U . . .
C14 C 0.6515(3) 0.20362(8) 0.5915(2) 0.0436(5) Uani 1 1 d . . . . .
H14A H 0.712860 0.214304 0.703580 0.052 Uiso 1 1 calc R U . . .
C15 C 0.5423(3) 0.15991(9) 0.5343(3) 0.0481(5) Uani 1 1 d . . . . .
H15A H 0.513931 0.133703 0.598476 0.058 Uiso 1 1 calc R U . . .
C21 C 0.9454(2) 0.13740(6) 0.64519(18) 0.0266(3) Uani 1 1 d . . . . .
C22 C 0.9711(2) 0.10218(7) 0.76658(19) 0.0299(4) Uani 1 1 d . . . . .
C23 C 1.1202(2) 0.09318(7) 0.8923(2) 0.0353(4) Uani 1 1 d . . . . .
C24 C 1.2545(2) 0.11967(8) 0.8990(2) 0.0395(4) Uani 1 1 d . . . . .
C25 C 1.2368(2) 0.15562(8) 0.7822(2) 0.0393(4) Uani 1 1 d . . . . .
C26 C 1.0851(2) 0.16412(7) 0.6614(2) 0.0329(4) Uani 1 1 d . . . . .

loop_
_atom_site_aniso_label
_atom_site_aniso_U_11
_atom_site_aniso_U_22
_atom_site_aniso_U_33
_atom_site_aniso_U_23
_atom_site_aniso_U_13
_atom_site_aniso_U_12
Co 0.02452(13) 0.02466(13) 0.02185(13) -0.00099(8) 0.01165(9) 0.00260(8)
F1 0.0393(6) 0.0473(6) 0.0352(6) 0.0072(5) 0.0177(5) -0.0031(5)
F2 0.0569(7) 0.0540(7) 0.0306(6) 0.0098(5) 0.0143(5) 0.0191(6)
F3 0.0333(6) 0.0825(9) 0.0421(7) -0.0076(6) -0.0038(5) 0.0135(6)
F4 0.0329(6) 0.0858(10) 0.0564(8) -0.0154(7) 0.0134(6) -0.0212(6)
F5 0.0448(6) 0.0533(7) 0.0372(6) -0.0004(5) 0.0154(5) -0.0182(5)
C1 0.0180(7) 0.0252(7) 0.0213(7) 0.0009(6) 0.0082(6) 0.0007(6)
N1 0.0299(7) 0.0238(6) 0.0278(7) -0.0010(5) 0.0171(6) -0.0013(5)
N2 0.0252(6) 0.0262(7) 0.0244(7) -0.0017(5) 0.0141(5) -0.0022(5)
C2 0.0444(10) 0.0274(8) 0.0398(10) -0.0090(7) 0.0271(8) -0.0031(7)
C3 0.0404(10) 0.0333(9) 0.0324(9) -0.0059(7) 0.0242(8) -0.0023(7)
C4 0.0347(9) 0.0258(8) 0.0321(9) 0.0020(7) 0.0199(8) -0.0018(7)
C5 0.0495(11) 0.0372(10) 0.0425(11) 0.0104(8) 0.0213(9) 0.0064(9)
C6 0.0404(11) 0.0490(11) 0.0417(11) 0.0021(9) 0.0190(9) -0.0147(9)
C7 0.0279(8) 0.0256(8) 0.0288(8) 0.0011(6) 0.0151(7) -0.0026(6)
C8 0.0303(9) 0.0408(10) 0.0485(11) 0.0000(8) 0.0213(9) -0.0042(8)
C9 0.0444(10) 0.0387(10) 0.0334(10) 0.0081(8) 0.0158(8) 0.0014(8)
C11 0.0255(9) 0.0557(12) 0.0614(14) -0.0091(10) 0.0188(9) 0.0096(8)
C12 0.0448(11) 0.0538(12) 0.0317(10) 0.0108(8) 0.0175(8) 0.0248(9)
C13 0.0602(13) 0.0271(9) 0.0452(11) 0.0067(8) 0.0252(10) 0.0129(8)
C14 0.0637(13) 0.0402(10) 0.0317(9) 0.0023(8) 0.0255(9) 0.0244(9)
C15 0.0537(12) 0.0486(12) 0.0656(14) 0.0137(10) 0.0480(12) 0.0182(10)
C21 0.0284(8) 0.0282(8) 0.0228(8) -0.0075(6) 0.0109(7) 0.0006(6)
C22 0.0295(8) 0.0331(9) 0.0276(8) -0.0051(7) 0.0133(7) 0.0028(7)
C23 0.0418(10) 0.0360(9) 0.0248(8) -0.0013(7) 0.0117(8) 0.0129(8)
C24 0.0288(9) 0.0482(11) 0.0306(9) -0.0129(8) 0.0032(7) 0.0087(8)
C25 0.0280(9) 0.0503(11) 0.0371(10) -0.0172(8) 0.0121(8) -0.0073(8)
C26 0.0344(9) 0.0360(9) 0.0277(9) -0.0078(7) 0.0131(7) -0.0044(7)

loop_
_atom_type_symbol
_atom_type_description
_atom_type_scat_dispersion_real
_atom_type_scat_dispersion_imag
_atom_type_scat_source
C C 0.0033 0.0016 'International Tables Vol C Tables 4.2.6.8 and 6.1.1.4'
H H 0.0000 0.0000 'International Tables Vol C Tables 4.2.6.8 and 6.1.1.4'
N N 0.0061 0.0033 'International Tables Vol C Tables 4.2.6.8 and 6.1.1.4'
F F 0.0171 0.0103 'International Tables Vol C Tables 4.2.6.8 and 6.1.1.4'
Co Co 0.3494 0.9721 'International Tables Vol C Tables 4.2.6.8 and 6.1.1.4'

loop_
_geom_angle_atom_site_label_1
_geom_angle_atom_site_label_2
_geom_angle_atom_site_label_3
_geom_angle
_geom_angle_site_symmetry_1
_geom_angle_site_symmetry_3
_geom_angle_publ_flag
C1 Co C21 96.60(6) . . ?
C1 Co C14 166.92(7) . . ?
C21 Co C14 96.23(7) . . ?
C1 Co C12 102.79(7) . . ?
C21 Co C12 152.16(8) . . ?
C14 Co C12 66.18(7) . . ?
C1 Co C11 101.03(7) . . ?
C21 Co C11 152.96(8) . . ?
C14 Co C11 66.07(9) . . ?
C12 Co C11 39.83(9) . . ?
C1 Co C13 134.65(7) . . ?
C21 Co C13 114.03(8) . . ?
C14 Co C13 39.60(8) . . ?
C12 Co C13 38.93(8) . . ?
C11 Co C13 65.91(9) . . ?
C1 Co C15 130.96(8) . . ?
C21 Co C15 114.59(8) . . ?
C14 Co C15 39.30(9) . . ?
C12 Co C15 65.99(8) . . ?
C11 Co C15 39.02(9) . . ?
C13 Co C15 65.79(8) . . ?
N1 C1 N2 103.98(12) . . ?
N1 C1 Co 126.70(11) . . ?
N2 C1 Co 129.22(11) . . ?
C1 N1 C2 111.12(13) . . ?
C1 N1 C4 124.91(13) . . ?
C2 N1 C4 123.95(13) . . ?
C1 N2 C3 111.27(13) . . ?
C1 N2 C7 124.80(13) . . ?
C3 N2 C7 123.89(13) . . ?
C3 C2 N1 106.94(14) . . ?
C3 C2 H2A 126.5 . . ?
N1 C2 H2A 126.5 . . ?
C2 C3 N2 106.70(14) . . ?
C2 C3 H3A 126.7 . . ?
N2 C3 H3A 126.7 . . ?
N1 C4 C5 110.61(14) . . ?
N1 C4 C6 110.06(14) . . ?
C5 C4 C6 112.60(16) . . ?
N1 C4 H4A 107.8 . . ?
C5 C4 H4A 107.8 . . ?
C6 C4 H4A 107.8 . . ?
C4 C5 H5A 109.5 . . ?
C4 C5 H5B 109.5 . . ?
H5A C5 H5B 109.5 . . ?
C4 C5 H5C 109.5 . . ?
H5A C5 H5C 109.5 . . ?
H5B C5 H5C 109.5 . . ?
C4 C6 H6A 109.5 . . ?
C4 C6 H6B 109.5 . . ?
H6A C6 H6B 109.5 . . ?
C4 C6 H6C 109.5 . . ?
H6A C6 H6C 109.5 . . ?
H6B C6 H6C 109.5 . . ?
N2 C7 C9 110.58(14) . . ?
N2 C7 C8 109.44(13) . . ?
C9 C7 C8 111.86(14) . . ?
N2 C7 H7A 108.3 . . ?
C9 C7 H7A 108.3 . . ?
C8 C7 H7A 108.3 . . ?
C7 C8 H8A 109.5 . . ?
C7 C8 H8B 109.5 . . ?
H8A C8 H8B 109.5 . . ?
C7 C8 H8C 109.5 . . ?
H8A C8 H8C 109.5 . . ?
H8B C8 H8C 109.5 . . ?
C7 C9 H9A 109.5 . . ?
C7 C9 H9B 109.5 . . ?
H9A C9 H9B 109.5 . . ?
C7 C9 H9C 109.5 . . ?
H9A C9 H9C 109.5 . . ?
H9B C9 H9C 109.5 . . ?
C15 C11 C12 108.07(19) . . ?
C15 C11 Co 71.35(12) . . ?
C12 C11 Co 70.05(11) . . ?
C15 C11 H11A 125.9 . . ?
C12 C11 H11A 125.9 . . ?
Co C11 H11A 125.9 . . ?
C13 C12 C11 108.05(18) . . ?
C13 C12 Co 71.27(11) . . ?
C11 C12 Co 70.12(11) . . ?
C13 C12 H12A 126.0 . . ?
C11 C12 H12A 126.0 . . ?
Co C12 H12A 126.0 . . ?
C12 C13 C14 107.72(19) . . ?
C12 C13 Co 69.80(10) . . ?
C14 C13 Co 69.04(10) . . ?
C12 C13 H13A 126.1 . . ?
C14 C13 H13A 126.1 . . ?
Co C13 H13A 126.1 . . ?
C15 C14 C13 108.32(18) . . ?
C15 C14 Co 71.68(11) . . ?
C13 C14 Co 71.36(10) . . ?
C15 C14 H14A 125.8 . . ?
C13 C14 H14A 125.8 . . ?
Co C14 H14A 125.8 . . ?
C11 C15 C14 107.72(18) . . ?
C11 C15 Co 69.63(11) . . ?
C14 C15 Co 69.02(11) . . ?
C11 C15 H15A 126.1 . . ?
C14 C15 H15A 126.1 . . ?
Co C15 H15A 126.1 . . ?
C22 C21 C26 113.39(15) . . ?
C22 C21 Co 124.39(13) . . ?
C26 C21 Co 122.17(13) . . ?
F1 C22 C21 119.90(15) . . ?
F1 C22 C23 115.68(16) . . ?
C21 C22 C23 124.42(17) . . ?
F2 C23 C24 119.67(16) . . ?
F2 C23 C22 121.01(17) . . ?
C24 C23 C22 119.31(17) . . ?
F3 C24 C23 120.44(19) . . ?
F3 C24 C25 120.48(18) . . ?
C23 C24 C25 119.08(16) . . ?
F4 C25 C24 119.83(17) . . ?
F4 C25 C26 120.76(19) . . ?
C24 C25 C26 119.39(17) . . ?
F5 C26 C25 116.22(16) . . ?
F5 C26 C21 119.41(16) . . ?
C25 C26 C21 124.36(18) . . ?

loop_
_geom_bond_atom_site_label_1
_geom_bond_atom_site_label_2
_geom_bond_distance
_geom_bond_site_symmetry_2
_geom_bond_publ_flag
Co C1 1.9279(15) . ?
Co C21 1.9505(16) . ?
Co C14 2.0730(17) . ?
Co C12 2.0844(18) . ?
Co C11 2.0853(19) . ?
Co C13 2.1034(18) . ?
Co C15 2.1077(19) . ?
F1 C22 1.367(2) . ?
F2 C23 1.353(2) . ?
F3 C24 1.348(2) . ?
F4 C25 1.354(2) . ?
F5 C26 1.361(2) . ?
C1 N1 1.356(2) . ?
C1 N2 1.3607(19) . ?
N1 C2 1.384(2) . ?
N1 C4 1.474(2) . ?
N2 C3 1.381(2) . ?
N2 C7 1.478(2) . ?
C2 C3 1.341(2) . ?
C2 H2A 0.9500 . ?
C3 H3A 0.9500 . ?
C4 C5 1.518(2) . ?
C4 C6 1.519(2) . ?
C4 H4A 1.0000 . ?
C5 H5A 0.9800 . ?
C5 H5B 0.9800 . ?
C5 H5C 0.9800 . ?
C6 H6A 0.9800 . ?
C6 H6B 0.9800 . ?
C6 H6C 0.9800 . ?
C7 C9 1.519(2) . ?
C7 C8 1.526(2) . ?
C7 H7A 1.0000 . ?
C8 H8A 0.9800 . ?
C8 H8B 0.9800 . ?
C8 H8C 0.9800 . ?
C9 H9A 0.9800 . ?
C9 H9B 0.9800 . ?
C9 H9C 0.9800 . ?
C11 C15 1.400(3) . ?
C11 C12 1.420(3) . ?
C11 H11A 1.0000 . ?
C12 C13 1.396(3) . ?
C12 H12A 1.0000 . ?
C13 C14 1.415(3) . ?
C13 H13A 1.0000 . ?
C14 C15 1.406(3) . ?
C14 H14A 1.0000 . ?
C15 H15A 1.0000 . ?
C21 C22 1.382(2) . ?
C21 C26 1.389(2) . ?
C22 C23 1.383(2) . ?
C23 C24 1.372(3) . ?
C24 C25 1.376(3) . ?
C25 C26 1.377(3) . ?
